data_4312199
loop_
_publ_author_name
'Mei Yuan'
'Song Gao'
'Hao-Ling Sun'
'Gang Su'

_publ_section_title
;
 An Antiferromagnetic Mn(III) Chain Bridged by Hydrogencyanamide:
 [MnIII(5-Brsalen)(\m1,3-NCNH)]n
;
_journal_name_full 'Inorganic Chemistry'
_journal_page_first 8221
_journal_page_last 8223
_journal_paper_doi 10.1021/ic048547s
_journal_volume 43
_journal_year 2004
_chemical_formula_sum 'C17 H13 Br2 Mn N4 O2'
_chemical_formula_weight 520.07
_chemical_name_systematic
; 
 ? 
;
_space_group_IT_number 14
_symmetry_cell_setting monoclinic
_symmetry_space_group_name_Hall '-P 2ybc'
_symmetry_space_group_name_H-M 'P 1 21/c 1'
_atom_sites_solution_hydrogens geom
_atom_sites_solution_primary direct
_atom_sites_solution_secondary difmap
_audit_creation_method SHELXL-97
_cell_angle_alpha 90.00
_cell_angle_beta 105.978(2)
_cell_angle_gamma 90.00
_cell_formula_units_Z 4
_cell_length_a 13.3699(4)
_cell_length_b 11.7277(4)
_cell_length_c 11.5495(3)
_cell_measurement_reflns_used 36580
_cell_measurement_temperature 293(2)
_cell_measurement_theta_max 27.485
_cell_measurement_theta_min 3.395
_cell_volume 1740.98(9)
_computing_cell_refinement 'HKL Scalepack (Otwinowski & Minor, 1997)'
_computing_data_collection 'KappaCCD (Nonius B. V., 1998)'
_computing_data_reduction 'HKL Denzo (Otwinowski & Minor, 1997) & maXus (Mackay et al., 1998)'
_computing_molecular_graphics 'Bruker SHELXTL V5.1 (Sheldrick, 1998)'
_computing_publication_material 'SHELXL-97 (Sheldrick, 1997)'
_computing_structure_refinement 'SHELXL-97 (Sheldrick, 1997)'
_computing_structure_solution 'SHELXS-97 (Sheldrick, 1997)'
_diffrn_ambient_temperature 293(2)
_diffrn_detector_area_resol_mean 0.76
_diffrn_measured_fraction_theta_full 0.998
_diffrn_measured_fraction_theta_max 0.998
_diffrn_measurement_device_type 'NONIUS KappaCCD'
_diffrn_measurement_method CCD
_diffrn_radiation_monochromator graphite
_diffrn_radiation_source 'fine-focus sealed tube'
_diffrn_radiation_type MoK\a
_diffrn_radiation_wavelength 0.71073
_diffrn_reflns_av_R_equivalents 0.0715
_diffrn_reflns_av_sigmaI/netI 0.0446
_diffrn_reflns_limit_h_max 17
_diffrn_reflns_limit_h_min -17
_diffrn_reflns_limit_k_max 15
_diffrn_reflns_limit_k_min -15
_diffrn_reflns_limit_l_max 14
_diffrn_reflns_limit_l_min -14
_diffrn_reflns_number 32779
_diffrn_reflns_theta_full 27.50
_diffrn_reflns_theta_max 27.50
_diffrn_reflns_theta_min 3.47
_exptl_absorpt_coefficient_mu 5.369
_exptl_absorpt_correction_T_max 0.659
_exptl_absorpt_correction_T_min 0.555
_exptl_absorpt_correction_type empirical
_exptl_absorpt_process_details '(Blessing, 1995, 1997)'
_exptl_crystal_colour 'deep red'
_exptl_crystal_density_diffrn 1.984
_exptl_crystal_density_method 'not measured'
_exptl_crystal_description prism
_exptl_crystal_F_000 1016
_exptl_crystal_size_max 0.08
_exptl_crystal_size_mid 0.08
_exptl_crystal_size_min 0.05
_refine_diff_density_max 0.354
_refine_diff_density_min -0.449
_refine_diff_density_rms 0.077
_refine_ls_extinction_method none
_refine_ls_goodness_of_fit_ref 0.979
_refine_ls_hydrogen_treatment mixed
_refine_ls_matrix_type full
_refine_ls_number_parameters 235
_refine_ls_number_reflns 3984
_refine_ls_number_restraints 0
_refine_ls_restrained_S_all 0.979
_refine_ls_R_factor_all 0.0632
_refine_ls_R_factor_gt 0.0326
_refine_ls_shift/su_max 0.002
_refine_ls_shift/su_mean 0.000
_refine_ls_structure_factor_coef Fsqd
_refine_ls_weighting_details 'calc w=1/[\s^2^(Fo^2^)+(0.0382P)^2^+0.0000P] where P=(Fo^2^+2Fc^2^)/3'
_refine_ls_weighting_scheme calc
_refine_ls_wR_factor_gt 0.0670
_refine_ls_wR_factor_ref 0.0733
_reflns_number_gt 2703
_reflns_number_total 3984
_reflns_threshold_expression >2sigma(I)
_cod_data_source_file ic048547ssi20041017_045829.cif
_cod_data_source_block MnNCNH
_cod_database_code 4312199

loop_
_symmetry_equiv_pos_as_xyz
'x, y, z'
'-x, y+1/2, -z+1/2'
'-x, -y, -z'
'x, -y-1/2, z-1/2'

loop_
_atom_site_label
_atom_site_type_symbol
_atom_site_fract_x
_atom_site_fract_y
_atom_site_fract_z
_atom_site_U_iso_or_equiv
_atom_site_adp_type
_atom_site_occupancy
_atom_site_symmetry_multiplicity
_atom_site_calc_flag
_atom_site_refinement_flags
_atom_site_disorder_assembly
_atom_site_disorder_group
Mn1 Mn 1.09617(3) 0.29667(4) 0.54734(4) 0.03452(12) Uani 1 1 d . . .
Br1 Br 0.54324(2) 0.13907(3) 0.43866(3) 0.05740(12) Uani 1 1 d . . .
Br2 Br 1.60856(2) 0.58533(3) 0.71176(3) 0.05124(11) Uani 1 1 d . . .
O1 O 1.17166(14) 0.41355(16) 0.64480(16) 0.0398(5) Uani 1 1 d . . .
O2 O 0.97276(14) 0.34164(16) 0.58252(17) 0.0388(5) Uani 1 1 d . . .
N1 N 1.22212(17) 0.23744(19) 0.51005(18) 0.0337(5) Uani 1 1 d . . .
N2 N 1.02764(17) 0.16698(19) 0.44461(19) 0.0339(5) Uani 1 1 d . . .
N3 N 1.0647(2) 0.3980(2) 0.3762(2) 0.0461(6) Uani 1 1 d . . .
H3A H 1.0281 0.4589 0.3721 0.055 Uiso 1 1 calc R . .
N4 N 1.1311(2) 0.3440(2) 0.2051(2) 0.0473(6) Uani 1 1 d . . .
C1 C 1.2658(2) 0.4511(2) 0.6509(2) 0.0358(6) Uani 1 1 d . . .
C2 C 1.3007(2) 0.5516(3) 0.7157(2) 0.0419(7) Uani 1 1 d . . .
H2A H 1.2556 0.5916 0.7495 0.050 Uiso 1 1 calc R . .
C3 C 1.3999(2) 0.5923(3) 0.7305(3) 0.0435(7) Uani 1 1 d . . .
H3B H 1.4212 0.6588 0.7741 0.052 Uiso 1 1 calc R . .
C4 C 1.4683(2) 0.5340(3) 0.6802(2) 0.0408(7) Uani 1 1 d . . .
C5 C 1.4370(2) 0.4369(3) 0.6156(2) 0.0408(7) Uani 1 1 d . . .
H5A H 1.4833 0.3987 0.5820 0.049 Uiso 1 1 calc R . .
C6 C 1.3363(2) 0.3934(2) 0.5988(2) 0.0350(6) Uani 1 1 d . . .
C7 C 1.3104(2) 0.2871(2) 0.5345(2) 0.0378(7) Uani 1 1 d . . .
H7A H 1.3627 0.2518 0.5086 0.045 Uiso 1 1 calc R . .
C8 C 1.2079(2) 0.1224(2) 0.4562(3) 0.0455(7) Uani 1 1 d . . .
H8A H 1.2259 0.0653 0.5193 0.055 Uiso 1 1 calc R . .
H8B H 1.2535 0.1126 0.4045 0.055 Uiso 1 1 calc R . .
C9 C 1.0960(2) 0.1069(2) 0.3834(3) 0.0395(7) Uani 1 1 d . . .
H9A H 1.0861 0.1378 0.3031 0.047 Uiso 1 1 calc R . .
H9B H 1.0787 0.0265 0.3762 0.047 Uiso 1 1 calc R . .
C10 C 0.9310(2) 0.1408(2) 0.4216(2) 0.0364(6) Uani 1 1 d . . .
H10A H 0.9074 0.0799 0.3697 0.044 Uiso 1 1 calc R . .
C11 C 0.8558(2) 0.1984(2) 0.4701(2) 0.0347(6) Uani 1 1 d . . .
C12 C 0.8802(2) 0.2937(2) 0.5486(2) 0.0350(6) Uani 1 1 d . . .
C13 C 0.8001(2) 0.3388(2) 0.5921(3) 0.0409(7) Uani 1 1 d . . .
H13A H 0.8141 0.4016 0.6432 0.049 Uiso 1 1 calc R . .
C14 C 0.7027(2) 0.2934(3) 0.5616(3) 0.0431(7) Uani 1 1 d . . .
H14A H 0.6517 0.3240 0.5934 0.052 Uiso 1 1 calc R . .
C15 C 0.6794(2) 0.2013(3) 0.4831(3) 0.0407(7) Uani 1 1 d . . .
C16 C 0.7537(2) 0.1564(2) 0.4361(3) 0.0381(7) Uani 1 1 d . . .
H16A H 0.7365 0.0971 0.3807 0.046 Uiso 1 1 calc R . .
C17 C 1.0966(2) 0.3730(2) 0.2832(3) 0.0393(7) Uani 1 1 d . . .

loop_
_atom_site_aniso_label
_atom_site_aniso_U_11
_atom_site_aniso_U_22
_atom_site_aniso_U_33
_atom_site_aniso_U_23
_atom_site_aniso_U_13
_atom_site_aniso_U_12
Mn1 0.0364(2) 0.0355(2) 0.0347(2) -0.00787(19) 0.01487(18) -0.00260(19)
Br1 0.03976(18) 0.0671(3) 0.0647(2) -0.01424(18) 0.01317(15) -0.01172(16)
Br2 0.04131(18) 0.0595(2) 0.0489(2) 0.00462(16) 0.00585(13) -0.01046(15)
O1 0.0424(11) 0.0415(12) 0.0399(11) -0.0110(9) 0.0188(9) -0.0097(9)
O2 0.0382(11) 0.0376(11) 0.0445(12) -0.0145(9) 0.0178(9) -0.0051(9)
N1 0.0388(13) 0.0334(13) 0.0310(13) -0.0018(10) 0.0134(10) 0.0006(10)
N2 0.0419(14) 0.0322(13) 0.0295(12) -0.0021(10) 0.0131(10) 0.0004(10)
N3 0.0670(17) 0.0375(15) 0.0385(14) 0.0038(11) 0.0223(12) 0.0108(12)
N4 0.0636(17) 0.0488(16) 0.0337(14) -0.0005(12) 0.0205(13) 0.0061(13)
C1 0.0396(16) 0.0393(17) 0.0287(14) 0.0013(12) 0.0098(12) -0.0020(13)
C2 0.0478(17) 0.0452(18) 0.0345(16) -0.0060(13) 0.0145(13) -0.0040(14)
C3 0.0461(17) 0.0436(18) 0.0404(17) -0.0023(14) 0.0114(13) -0.0113(14)
C4 0.0382(16) 0.0461(18) 0.0350(16) 0.0037(14) 0.0052(12) -0.0073(14)
C5 0.0382(15) 0.0469(19) 0.0386(16) 0.0024(14) 0.0126(12) 0.0037(14)
C6 0.0379(15) 0.0361(16) 0.0316(15) 0.0017(12) 0.0105(12) 0.0008(12)
C7 0.0394(17) 0.0435(18) 0.0327(16) 0.0019(13) 0.0137(13) 0.0064(13)
C8 0.0483(17) 0.0364(17) 0.053(2) -0.0045(14) 0.0167(15) 0.0058(14)
C9 0.0483(17) 0.0363(17) 0.0376(16) -0.0054(13) 0.0181(13) 0.0007(13)
C10 0.0468(17) 0.0290(16) 0.0318(15) -0.0049(12) 0.0084(12) -0.0024(13)
C11 0.0395(16) 0.0302(15) 0.0352(15) -0.0006(12) 0.0115(12) 0.0007(12)
C12 0.0388(16) 0.0335(15) 0.0332(15) -0.0008(12) 0.0108(12) -0.0014(12)
C13 0.0414(16) 0.0415(18) 0.0403(17) -0.0089(13) 0.0121(13) -0.0017(13)
C14 0.0384(16) 0.0471(19) 0.0463(18) -0.0014(15) 0.0156(13) -0.0001(14)
C15 0.0355(15) 0.0398(17) 0.0447(17) 0.0022(14) 0.0072(13) -0.0057(13)
C16 0.0421(16) 0.0317(16) 0.0381(17) -0.0029(12) 0.0069(13) -0.0034(13)
C17 0.0453(16) 0.0325(16) 0.0372(17) 0.0046(13) 0.0064(14) -0.0046(13)

loop_
_atom_type_symbol
_atom_type_description
_atom_type_scat_dispersion_real
_atom_type_scat_dispersion_imag
_atom_type_scat_source
C C 0.0033 0.0016 'International Tables Vol C Tables 4.2.6.8 and 6.1.1.4'
H H 0.0000 0.0000 'International Tables Vol C Tables 4.2.6.8 and 6.1.1.4'
N N 0.0061 0.0033 'International Tables Vol C Tables 4.2.6.8 and 6.1.1.4'
O O 0.0106 0.0060 'International Tables Vol C Tables 4.2.6.8 and 6.1.1.4'
Br Br -0.2901 2.4595 'International Tables Vol C Tables 4.2.6.8 and 6.1.1.4'
Mn Mn 0.3368 0.7283 'International Tables Vol C Tables 4.2.6.8 and 6.1.1.4'

loop_
_geom_angle_atom_site_label_1
_geom_angle_atom_site_label_2
_geom_angle_atom_site_label_3
_geom_angle
_geom_angle_site_symmetry_1
_geom_angle_site_symmetry_3
_geom_angle_publ_flag
O2 Mn1 O1 91.40(8) . . ?
O2 Mn1 N1 175.69(9) . . ?
O1 Mn1 N1 92.15(9) . . ?
O2 Mn1 N2 93.20(9) . . ?
O1 Mn1 N2 175.21(9) . . ?
N1 Mn1 N2 83.20(9) . . ?
O2 Mn1 N3 94.52(9) . . ?
O1 Mn1 N3 94.64(9) . . ?
N1 Mn1 N3 87.63(9) . . ?
N2 Mn1 N3 86.31(9) . . ?
O2 Mn1 N4 91.59(9) . 4_566 ?
O1 Mn1 N4 94.94(9) . 4_566 ?
N1 Mn1 N4 85.67(9) . 4_566 ?
N2 Mn1 N4 83.63(9) . 4_566 ?
N3 Mn1 N4 168.50(9) . 4_566 ?
C1 O1 Mn1 128.54(16) . . ?
C12 O2 Mn1 128.67(17) . . ?
C7 N1 C8 121.0(2) . . ?
C7 N1 Mn1 125.7(2) . . ?
C8 N1 Mn1 113.24(17) . . ?
C10 N2 C9 120.5(2) . . ?
C10 N2 Mn1 125.35(19) . . ?
C9 N2 Mn1 113.89(17) . . ?
C17 N3 Mn1 125.9(2) . . ?
C17 N4 Mn1 138.3(2) . 4_565 ?
O1 C1 C2 118.8(2) . . ?
O1 C1 C6 123.6(3) . . ?
C2 C1 C6 117.6(3) . . ?
C3 C2 C1 121.6(3) . . ?
C2 C3 C4 120.0(3) . . ?
C5 C4 C3 120.1(3) . . ?
C5 C4 Br2 120.4(2) . . ?
C3 C4 Br2 119.3(2) . . ?
C4 C5 C6 121.2(3) . . ?
C5 C6 C1 119.5(3) . . ?
C5 C6 C7 118.0(2) . . ?
C1 C6 C7 122.4(3) . . ?
N1 C7 C6 125.7(3) . . ?
N1 C8 C9 109.7(2) . . ?
N2 C9 C8 109.0(2) . . ?
N2 C10 C11 125.2(3) . . ?
C16 C11 C12 119.4(2) . . ?
C16 C11 C10 117.0(2) . . ?
C12 C11 C10 123.6(3) . . ?
O2 C12 C13 118.6(2) . . ?
O2 C12 C11 123.9(2) . . ?
C13 C12 C11 117.5(3) . . ?
C14 C13 C12 122.0(3) . . ?
C13 C14 C15 120.0(3) . . ?
C16 C15 C14 120.3(3) . . ?
C16 C15 Br1 119.6(2) . . ?
C14 C15 Br1 120.1(2) . . ?
C15 C16 C11 120.8(3) . . ?
N4 C17 N3 174.3(3) . . ?

loop_
_geom_bond_atom_site_label_1
_geom_bond_atom_site_label_2
_geom_bond_distance
_geom_bond_site_symmetry_2
_geom_bond_publ_flag
Mn1 O2 1.8801(18) . ?
Mn1 O1 1.8812(19) . ?
Mn1 N1 1.976(2) . ?
Mn1 N2 1.991(2) . ?
Mn1 N3 2.245(2) . ?
Mn1 N4 2.407(3) 4_566 ?
Br1 C15 1.896(3) . ?
Br2 C4 1.907(3) . ?
O1 C1 1.317(3) . ?
O2 C12 1.317(3) . ?
N1 C7 1.277(3) . ?
N1 C8 1.476(4) . ?
N2 C10 1.283(3) . ?
N2 C9 1.479(3) . ?
N3 C17 1.294(4) . ?
N4 C17 1.171(4) . ?
N4 Mn1 2.407(3) 4_565 ?
C1 C2 1.406(4) . ?
C1 C6 1.422(4) . ?
C2 C3 1.375(4) . ?
C3 C4 1.391(4) . ?
C4 C5 1.363(4) . ?
C5 C6 1.403(4) . ?
C6 C7 1.443(4) . ?
C8 C9 1.511(4) . ?
C10 C11 1.446(4) . ?
C11 C16 1.401(4) . ?
C11 C12 1.419(4) . ?
C12 C13 1.405(4) . ?
C13 C14 1.361(4) . ?
C14 C15 1.390(4) . ?
C15 C16 1.363(4) . ?
